data_4519489
loop_
_publ_author_name
'Patel, Jessica'
'Leduc, Zachary'
'Numez Avila, Aaron Gabriel'
'Glover, Joseph A.'
'Wu, Kelin'
'Zhang, Yuxing'
'Zhang, Jing'
'Zhai, Xiaoting'
'Jing, Huize'
'Chen, Alex M.'
'Chartrand, Daniel'
'Maris, Thierry'
'Day, Graeme M.'
'Wuest, James D.'

_publ_section_title
;
 Exploring Polymorphism: Hydrochloride Salts of Pitolisant and Analogues
;
_journal_name_full 'Crystal Growth & Design'
_journal_page_first 1268
_journal_page_last 1283
_journal_paper_doi 10.1021/acs.cgd.3c01245
_journal_volume 24
_journal_year 2024
_chemical_absolute_configuration ad
_chemical_formula_moiety 'C17 H27 Br N O, Cl, 0.44(H2 O)'
_chemical_formula_sum 'C17 H27.87 Br Cl N O1.43'
_chemical_formula_weight 384.59
_chemical_name_systematic
;
1-{3-[3-(4-bromophenyl)propoxy]propyl}piperidin-1-ium chloride hydrate
;
_space_group_crystal_system monoclinic
_space_group_IT_number 4
_space_group_name_Hall 'P 2yb'
_space_group_name_H-M_alt 'P 1 21 1'
_atom_sites_solution_hydrogens mixed
_atom_sites_solution_primary dual
_audit_contact_author_name
;
;
_audit_creation_date 2023-02-23
_audit_creation_method
;FinalCif V117 by Daniel Kratzert, Freiburg 2023,
https://dkratzert.de/finalcif.html
;
_cell_angle_alpha 90
_cell_angle_beta 98.369(4)
_cell_angle_gamma 90
_cell_formula_units_Z 2
_cell_length_a 7.1158(4)
_cell_length_b 8.3038(6)
_cell_length_c 16.0142(11)
_cell_measurement_reflns_used 4434
_cell_measurement_temperature 150
_cell_measurement_theta_max 54.730
_cell_measurement_theta_min 2.427
_cell_volume 936.17(11)
_computing_cell_refinement
;
SAINT (2020) V8.40B; Integration Software for Single Crystal Data.
Bruker AXS Inc., Madison, WI 53719-1173.
;
_computing_data_collection
;
APEX 3 (2019) Bruker AXS Inc., Madison, WI 53719-1173.
;
_computing_data_reduction
;
SAINT (2020) V8.40B; Integration Software for Single Crystal Data.
Bruker AXS Inc., Madison, WI 53719-1173.
;
_computing_molecular_graphics 'Olex2 1.3 (Dolomanov et al., 2009)'
_computing_publication_material 'Olex2 1.3 (Dolomanov et al., 2009)'
_computing_structure_refinement 'XL  (Sheldrick, 2008)'
_computing_structure_solution 'SHELXT 2018/2 (Sheldrick, 2018)'
_diffrn_ambient_temperature 150
_diffrn_detector 'CMOS Area detector'
_diffrn_detector_area_resol_mean 10.42
_diffrn_detector_type 'Bruker CMOS Photon III '
_diffrn_measured_fraction_theta_full 0.994
_diffrn_measured_fraction_theta_max 0.979
_diffrn_measurement_device 'k-geometry diffractometer'
_diffrn_measurement_device_type 'Bruker Venture Metaljet'
_diffrn_measurement_method '\w and \f scans'
_diffrn_radiation_collimation 'Focusing mirrors'
_diffrn_radiation_monochromator 'Helios MX Mirror Optics'
_diffrn_radiation_probe x-ray
_diffrn_radiation_type 'Ga K\a'
_diffrn_radiation_wavelength 1.34139
_diffrn_reflns_av_R_equivalents 0.0468
_diffrn_reflns_av_unetI/netI 0.0609
_diffrn_reflns_Laue_measured_fraction_full 0.994
_diffrn_reflns_Laue_measured_fraction_max 0.979
_diffrn_reflns_limit_h_max 8
_diffrn_reflns_limit_h_min -8
_diffrn_reflns_limit_k_max 10
_diffrn_reflns_limit_k_min -9
_diffrn_reflns_limit_l_max 19
_diffrn_reflns_limit_l_min -19
_diffrn_reflns_number 7347
_diffrn_reflns_theta_full 53.594
_diffrn_reflns_theta_max 55.157
_diffrn_reflns_theta_min 2.426
_diffrn_source 'Metal Jet'
_diffrn_source_current 2.86
_diffrn_source_power 0.1993706
_diffrn_source_target Ga
_diffrn_source_type 'Gallium Liquid Metal Jet Source'
_diffrn_source_voltage 69.71
_exptl_absorpt_coefficient_mu 2.858
_exptl_absorpt_correction_T_max 0.3329
_exptl_absorpt_correction_T_min 0.1984
_exptl_absorpt_correction_type multi-scan
_exptl_absorpt_process_details
;
SADABS-2016/2 (Bruker,2016/2) was used for absorption correction.
wR2(int) was 0.1228 before and 0.0758 after correction.
The Ratio of minimum to maximum transmission is 0.5960.
The \l/2 correction factor is Not present.
;
_exptl_crystal_colour 'clear light colourless'
_exptl_crystal_colour_lustre clear
_exptl_crystal_colour_modifier light
_exptl_crystal_colour_primary colourless
_exptl_crystal_density_diffrn 1.364
_exptl_crystal_description Plate
_exptl_crystal_F_000 401
_exptl_crystal_recrystallization_method 'liquid diffusion of 1,4-dioxane/DIPE'
_exptl_crystal_size_max 0.17
_exptl_crystal_size_mid 0.15
_exptl_crystal_size_min 0.02
_refine_diff_density_max 0.466
_refine_diff_density_min -0.493
_refine_diff_density_rms 0.077
_refine_ls_abs_structure_details
;
 Refined as an inversion twin.
;
_refine_ls_abs_structure_Flack 0.14(6)
_refine_ls_extinction_coef .
_refine_ls_extinction_method none
_refine_ls_goodness_of_fit_ref 1.040
_refine_ls_hydrogen_treatment mixed
_refine_ls_matrix_type full
_refine_ls_number_parameters 267
_refine_ls_number_reflns 3225
_refine_ls_number_restraints 234
_refine_ls_restrained_S_all 1.004
_refine_ls_R_factor_all 0.0799
_refine_ls_R_factor_gt 0.0573
_refine_ls_shift/su_max 0.000
_refine_ls_shift/su_mean 0.000
_refine_ls_structure_factor_coef Fsqd
_refine_ls_weighting_details 'w=1/[\s^2^(Fo^2^)+(0.0941P)^2^+0.5046P] where P=(Fo^2^+2Fc^2^)/3'
_refine_ls_weighting_scheme calc
_refine_ls_wR_factor_gt 0.1530
_refine_ls_wR_factor_ref 0.1701
_reflns_Friedel_coverage 0.701
_reflns_Friedel_fraction_full 0.828
_reflns_Friedel_fraction_max 0.796
_reflns_number_gt 2462
_reflns_number_total 3225
_reflns_threshold_expression 'I > 2\s(I)'
_cod_data_source_file Br-jw25181-finalcif.cif
_cod_data_source_block jw25181
_cod_database_code 4519489

loop_
_space_group_symop_id
_space_group_symop_operation_xyz
1 'x, y, z'
2 '-x, y+1/2, -z'

loop_
_atom_site_label
_atom_site_type_symbol
_atom_site_fract_x
_atom_site_fract_y
_atom_site_fract_z
_atom_site_U_iso_or_equiv
_atom_site_adp_type
_atom_site_occupancy
_atom_site_site_symmetry_order
_atom_site_calc_flag
_atom_site_refinement_flags_posn
_atom_site_refinement_flags_adp
_atom_site_refinement_flags_occupancy
_atom_site_disorder_assembly
_atom_site_disorder_group
N1 N 0.7468(7) 0.3942(10) 0.4590(4) 0.0474(14) Uani 1 1 d . . . . .
H1 H 0.859(12) 0.407(11) 0.459(4) 0.049(19) Uiso 1 1 d . . . . .
O1 O 0.7144(8) 0.4166(11) 0.7289(3) 0.0691(14) Uani 1 1 d D . . . .
C4 C 0.8895(12) 0.3857(16) 0.6977(6) 0.079(3) Uani 1 1 d . . . . .
H4A H 0.916963 0.268800 0.700406 0.095 Uiso 1 1 calc R U . . .
H4B H 0.994576 0.442199 0.733369 0.095 Uiso 1 1 calc R U . . .
C5 C 0.8765(12) 0.4424(16) 0.6093(5) 0.081(3) Uani 1 1 d . . . . .
H5A H 0.841864 0.557949 0.607358 0.098 Uiso 1 1 calc R U . . .
H5B H 1.003478 0.432905 0.591411 0.098 Uiso 1 1 calc R U . . .
C6 C 0.7376(11) 0.3543(12) 0.5481(5) 0.0590(19) Uani 1 1 d . . . . .
H6A H 0.759315 0.237278 0.556318 0.071 Uiso 1 1 calc R U . . .
H6B H 0.608061 0.378269 0.560378 0.071 Uiso 1 1 calc R U . . .
C1A C 0.703(2) 0.323(2) 0.8009(7) 0.064(2) Uani 0.587(6) 1 d D U P A 1
H1AA H 0.824865 0.322039 0.839887 0.077 Uiso 0.587(6) 1 calc R U P A 1
H1AB H 0.661690 0.211837 0.786625 0.077 Uiso 0.587(6) 1 calc R U P A 1
C2A C 0.5427(19) 0.427(2) 0.8376(8) 0.064(2) Uani 0.587(6) 1 d D U P A 1
H2AA H 0.577394 0.542098 0.841068 0.077 Uiso 0.587(6) 1 calc R U P A 1
H2AB H 0.418730 0.414901 0.801069 0.077 Uiso 0.587(6) 1 calc R U P A 1
C3A C 0.5333(18) 0.3606(19) 0.9227(8) 0.065(2) Uani 0.587(6) 1 d D U P A 1
H3AA H 0.657194 0.377229 0.958616 0.077 Uiso 0.587(6) 1 calc R U P A 1
H3AB H 0.509883 0.243132 0.918165 0.077 Uiso 0.587(6) 1 calc R U P A 1
Br1A Br -0.1197(6) 0.5843(7) 1.1068(3) 0.0843(11) Uani 0.587(6) 1 d . . P A 1
C7A C 0.3787(11) 0.4382(15) 0.9645(6) 0.0634(15) Uani 0.587(6) 1 d DG U P A 1
C8A C 0.3756(13) 0.3886(14) 1.0472(6) 0.0638(15) Uani 0.587(6) 1 d G U P A 1
H8A H 0.474830 0.322718 1.074760 0.077 Uiso 0.587(6) 1 calc R U P A 1
C9A C 0.2272(16) 0.4353(16) 1.0895(5) 0.0633(14) Uani 0.587(6) 1 d G U P A 1
H9A H 0.225083 0.401372 1.145978 0.076 Uiso 0.587(6) 1 calc R U P A 1
C10A C 0.0819(14) 0.5317(19) 1.0491(7) 0.0635(13) Uani 0.587(6) 1 d G U P A 1
C11A C 0.0851(13) 0.5813(16) 0.9664(7) 0.0635(13) Uani 0.587(6) 1 d G U P A 1
H11A H -0.014224 0.647147 0.938813 0.076 Uiso 0.587(6) 1 calc R U P A 1
C12A C 0.2334(13) 0.5346(15) 0.9241(5) 0.0630(14) Uani 0.587(6) 1 d G U P A 1
H12A H 0.235523 0.568496 0.867594 0.076 Uiso 0.587(6) 1 calc R U P A 1
C1B C 0.721(3) 0.360(3) 0.8114(9) 0.064(2) Uani 0.413(6) 1 d D U P A 2
H1BA H 0.804061 0.433678 0.848702 0.077 Uiso 0.413(6) 1 calc R U P A 2
H1BB H 0.785603 0.253871 0.814311 0.077 Uiso 0.413(6) 1 calc R U P A 2
C2B C 0.529(3) 0.338(2) 0.8517(14) 0.064(2) Uani 0.413(6) 1 d D U P A 2
H2BA H 0.416366 0.323239 0.808004 0.076 Uiso 0.413(6) 1 calc R U P A 2
H2BB H 0.537106 0.247177 0.892325 0.076 Uiso 0.413(6) 1 calc R U P A 2
C3B C 0.528(2) 0.496(2) 0.8942(12) 0.063(2) Uani 0.413(6) 1 d D U P A 2
H3BA H 0.513477 0.581490 0.850656 0.076 Uiso 0.413(6) 1 calc R U P A 2
H3BB H 0.652447 0.511835 0.929795 0.076 Uiso 0.413(6) 1 calc R U P A 2
Br1B Br -0.1022(9) 0.5198(9) 1.1253(5) 0.0843(11) Uani 0.413(6) 1 d . . P A 2
C7B C 0.3724(16) 0.515(2) 0.9488(8) 0.0626(15) Uani 0.413(6) 1 d DG U P A 2
C8B C 0.3999(16) 0.428(2) 1.0238(9) 0.0629(15) Uani 0.413(6) 1 d G U P A 2
H8B H 0.514047 0.369190 1.039211 0.076 Uiso 0.413(6) 1 calc R U P A 2
C9B C 0.260(2) 0.428(2) 1.0762(9) 0.0635(14) Uani 0.413(6) 1 d G U P A 2
H9B H 0.279222 0.368378 1.127436 0.076 Uiso 0.413(6) 1 calc R U P A 2
C10B C 0.093(2) 0.514(3) 1.0536(10) 0.0635(14) Uani 0.413(6) 1 d G U P A 2
C11B C 0.0659(17) 0.601(2) 0.9786(11) 0.0634(14) Uani 0.413(6) 1 d G U P A 2
H11B H -0.048253 0.659916 0.963165 0.076 Uiso 0.413(6) 1 calc R U P A 2
C12B C 0.2054(19) 0.6014(19) 0.9262(8) 0.0630(15) Uani 0.413(6) 1 d G U P A 2
H12B H 0.186570 0.660730 0.874938 0.076 Uiso 0.413(6) 1 calc R U P A 2
C13 C 0.6493(11) 0.2624(13) 0.4037(7) 0.071(3) Uani 1 1 d . . . . .
H13A H 0.514868 0.253850 0.412541 0.086 Uiso 1 1 calc R U . . .
H13B H 0.712112 0.157924 0.418800 0.086 Uiso 1 1 calc R U . . .
C14 C 0.6597(16) 0.301(2) 0.3106(8) 0.114(6) Uani 1 1 d . . . . .
H14A H 0.793527 0.296026 0.300471 0.137 Uiso 1 1 calc R U . . .
H14B H 0.586464 0.220001 0.274151 0.137 Uiso 1 1 calc R U . . .
C15 C 0.5803(15) 0.4684(18) 0.2872(6) 0.092(4) Uani 1 1 d . . . . .
H15A H 0.594543 0.492047 0.227879 0.111 Uiso 1 1 calc R U . . .
H15B H 0.442998 0.470140 0.291762 0.111 Uiso 1 1 calc R U . . .
C16 C 0.6792(13) 0.5957(17) 0.3431(6) 0.083(3) Uani 1 1 d . . . . .
H16A H 0.618383 0.701415 0.329055 0.100 Uiso 1 1 calc R U . . .
H16B H 0.813755 0.603033 0.334230 0.100 Uiso 1 1 calc R U . . .
C17 C 0.6687(9) 0.5551(11) 0.4333(5) 0.0537(17) Uani 1 1 d . . . . .
H17A H 0.739343 0.637700 0.469906 0.064 Uiso 1 1 calc R U . . .
H17B H 0.534308 0.559467 0.442663 0.064 Uiso 1 1 calc R U . . .
O2 O 0.851(3) 0.743(2) 0.7491(12) 0.094(7) Uani 0.44(3) 1 d . . P . .
H2A H 0.905992 0.741678 0.801025 0.141 Uiso 0.44(3) 1 d R U P . .
H2B H 0.773212 0.661978 0.745102 0.141 Uiso 0.44(3) 1 d R U P . .
Cl2 Cl 1.16845(19) 0.4118(6) 0.43493(13) 0.0582(5) Uani 1 1 d . . . . .

loop_
_atom_site_aniso_label
_atom_site_aniso_U_11
_atom_site_aniso_U_22
_atom_site_aniso_U_33
_atom_site_aniso_U_23
_atom_site_aniso_U_13
_atom_site_aniso_U_12
N1 0.025(3) 0.056(3) 0.063(4) -0.004(3) 0.012(2) -0.002(3)
O1 0.060(3) 0.081(3) 0.065(3) 0.002(3) 0.003(2) 0.009(3)
C4 0.048(4) 0.121(9) 0.065(5) 0.022(5) -0.004(4) 0.000(5)
C5 0.057(5) 0.114(9) 0.071(6) 0.013(5) 0.002(4) -0.031(5)
C6 0.044(4) 0.056(4) 0.077(5) 0.011(4) 0.012(3) -0.005(3)
C1A 0.051(3) 0.084(6) 0.058(4) -0.011(4) 0.011(3) 0.003(4)
C2A 0.051(3) 0.084(5) 0.059(3) -0.010(4) 0.011(3) 0.002(4)
C3A 0.052(3) 0.083(5) 0.059(4) -0.009(4) 0.011(3) 0.002(4)
Br1A 0.0483(9) 0.115(3) 0.093(2) -0.018(2) 0.0233(12) -0.0032(18)
C7A 0.043(2) 0.068(3) 0.078(3) -0.018(3) 0.008(2) 0.001(2)
C8A 0.043(2) 0.069(3) 0.079(3) -0.018(3) 0.009(2) 0.000(2)
C9A 0.042(2) 0.068(3) 0.079(3) -0.018(3) 0.009(2) 0.000(2)
C10A 0.043(2) 0.068(3) 0.080(3) -0.018(2) 0.009(2) 0.000(2)
C11A 0.043(2) 0.068(3) 0.079(3) -0.018(2) 0.009(2) 0.001(2)
C12A 0.043(2) 0.068(3) 0.078(3) -0.018(3) 0.009(2) 0.001(2)
C1B 0.051(3) 0.084(6) 0.058(4) -0.011(4) 0.012(3) 0.002(4)
C2B 0.051(3) 0.083(5) 0.058(4) -0.010(4) 0.012(3) 0.002(4)
C3B 0.051(3) 0.082(5) 0.057(4) -0.009(4) 0.012(3) 0.002(4)
Br1B 0.0483(9) 0.115(3) 0.093(2) -0.018(2) 0.0233(12) -0.0032(18)
C7B 0.043(2) 0.067(3) 0.077(3) -0.018(3) 0.009(2) 0.000(3)
C8B 0.043(2) 0.068(3) 0.078(3) -0.017(3) 0.009(2) 0.000(2)
C9B 0.043(2) 0.068(3) 0.079(3) -0.018(3) 0.009(2) 0.000(2)
C10B 0.043(2) 0.068(3) 0.080(3) -0.018(2) 0.009(2) 0.000(2)
C11B 0.043(2) 0.068(3) 0.079(3) -0.018(3) 0.009(2) 0.001(2)
C12B 0.043(2) 0.067(3) 0.078(3) -0.018(3) 0.009(2) 0.001(2)
C13 0.036(4) 0.060(5) 0.119(8) -0.022(5) 0.017(4) -0.010(3)
C14 0.062(6) 0.173(15) 0.115(9) -0.096(10) 0.035(6) -0.040(7)
C15 0.062(6) 0.152(11) 0.065(6) -0.013(6) 0.018(5) -0.014(6)
C16 0.050(4) 0.119(8) 0.078(6) 0.027(6) 0.000(4) -0.007(5)
C17 0.034(3) 0.048(4) 0.081(5) 0.007(4) 0.012(3) 0.000(3)
O2 0.099(13) 0.080(11) 0.103(13) -0.010(9) 0.012(9) 0.009(9)
Cl2 0.0249(7) 0.0461(7) 0.1065(14) 0.0023(10) 0.0189(7) -0.0007(7)

loop_
_atom_type_symbol
_atom_type_description
_atom_type_scat_dispersion_real
_atom_type_scat_dispersion_imag
_atom_type_scat_source
C C 0.0137 0.0067 'International Tables Vol C Tables 4.2.6.8 and 6.1.1.4'
H H 0.0000 0.0000 'International Tables Vol C Tables 4.2.6.8 and 6.1.1.4'
Br Br -0.9338 1.0006 'International Tables Vol C Tables 4.2.6.8 and 6.1.1.4'
Cl Cl 0.3281 0.5435 'International Tables Vol C Tables 4.2.6.8 and 6.1.1.4'
N N 0.0241 0.0134 'International Tables Vol C Tables 4.2.6.8 and 6.1.1.4'
O O 0.0389 0.0241 'International Tables Vol C Tables 4.2.6.8 and 6.1.1.4'

loop_
_geom_angle_atom_site_label_1
_geom_angle_atom_site_label_2
_geom_angle_atom_site_label_3
_geom_angle
_geom_angle_site_symmetry_1
_geom_angle_site_symmetry_3
C6 N1 H1 102(5) . .
C6 N1 C13 108.9(6) . .
C6 N1 C17 113.8(6) . .
C13 N1 H1 118(6) . .
C17 N1 H1 102(6) . .
C17 N1 C13 111.6(6) . .
C1A O1 C4 110.1(8) . .
C1B O1 C4 110.9(10) . .
O1 C4 H4A 109.7 . .
O1 C4 H4B 109.7 . .
O1 C4 C5 109.8(7) . .
H4A C4 H4B 108.2 . .
C5 C4 H4A 109.7 . .
C5 C4 H4B 109.7 . .
C4 C5 H5A 108.6 . .
C4 C5 H5B 108.6 . .
H5A C5 H5B 107.6 . .
C6 C5 C4 114.7(8) . .
C6 C5 H5A 108.6 . .
C6 C5 H5B 108.6 . .
N1 C6 C5 114.2(6) . .
N1 C6 H6A 108.7 . .
N1 C6 H6B 108.7 . .
C5 C6 H6A 108.7 . .
C5 C6 H6B 108.7 . .
H6A C6 H6B 107.6 . .
O1 C1A H1AA 112.2 . .
O1 C1A H1AB 112.2 . .
O1 C1A C2A 97.8(9) . .
H1AA C1A H1AB 109.8 . .
C2A C1A H1AA 112.2 . .
C2A C1A H1AB 112.2 . .
C1A C2A H2AA 110.6 . .
C1A C2A H2AB 110.6 . .
H2AA C2A H2AB 108.7 . .
C3A C2A C1A 105.7(10) . .
C3A C2A H2AA 110.6 . .
C3A C2A H2AB 110.6 . .
C2A C3A H3AA 109.1 . .
C2A C3A H3AB 109.1 . .
C2A C3A C7A 112.5(11) . .
H3AA C3A H3AB 107.8 . .
C7A C3A H3AA 109.1 . .
C7A C3A H3AB 109.1 . .
C8A C7A C3A 114.1(8) . .
C8A C7A C12A 120.0 . .
C12A C7A C3A 125.4(8) . .
C7A C8A H8A 120.0 . .
C9A C8A C7A 120.0 . .
C9A C8A H8A 120.0 . .
C8A C9A H9A 120.0 . .
C10A C9A C8A 120.0 . .
C10A C9A H9A 120.0 . .
C9A C10A Br1A 118.5(6) . .
C9A C10A C11A 120.0 . .
C11A C10A Br1A 121.4(6) . .
C10A C11A H11A 120.0 . .
C12A C11A C10A 120.0 . .
C12A C11A H11A 120.0 . .
C7A C12A H12A 120.0 . .
C11A C12A C7A 120.0 . .
C11A C12A H12A 120.0 . .
O1 C1B H1BA 107.2 . .
O1 C1B H1BB 107.2 . .
O1 C1B C2B 120.3(16) . .
H1BA C1B H1BB 106.9 . .
C2B C1B H1BA 107.2 . .
C2B C1B H1BB 107.2 . .
C1B C2B H2BA 112.1 . .
C1B C2B H2BB 112.1 . .
H2BA C2B H2BB 109.8 . .
C3B C2B C1B 98.2(15) . .
C3B C2B H2BA 112.1 . .
C3B C2B H2BB 112.1 . .
C2B C3B H3BA 108.7 . .
C2B C3B H3BB 108.7 . .
C2B C3B C7B 114.2(14) . .
H3BA C3B H3BB 107.6 . .
C7B C3B H3BA 108.7 . .
C7B C3B H3BB 108.7 . .
C8B C7B C3B 114.9(12) . .
C8B C7B C12B 120.0 . .
C12B C7B C3B 124.9(12) . .
C7B C8B H8B 120.0 . .
C9B C8B C7B 120.0 . .
C9B C8B H8B 120.0 . .
C8B C9B H9B 120.0 . .
C8B C9B C10B 120.0 . .
C10B C9B H9B 120.0 . .
C9B C10B Br1B 121.4(9) . .
C11B C10B Br1B 118.6(9) . .
C11B C10B C9B 120.0 . .
C10B C11B H11B 120.0 . .
C10B C11B C12B 120.0 . .
C12B C11B H11B 120.0 . .
C7B C12B H12B 120.0 . .
C11B C12B C7B 120.0 . .
C11B C12B H12B 120.0 . .
N1 C13 H13A 109.8 . .
N1 C13 H13B 109.8 . .
N1 C13 C14 109.5(8) . .
H13A C13 H13B 108.2 . .
C14 C13 H13A 109.8 . .
C14 C13 H13B 109.8 . .
C13 C14 H14A 109.4 . .
C13 C14 H14B 109.4 . .
H14A C14 H14B 108.0 . .
C15 C14 C13 111.2(8) . .
C15 C14 H14A 109.4 . .
C15 C14 H14B 109.4 . .
C14 C15 H15A 109.3 . .
C14 C15 H15B 109.3 . .
H15A C15 H15B 107.9 . .
C16 C15 C14 111.8(9) . .
C16 C15 H15A 109.3 . .
C16 C15 H15B 109.3 . .
C15 C16 H16A 109.8 . .
C15 C16 H16B 109.8 . .
C15 C16 C17 109.5(9) . .
H16A C16 H16B 108.2 . .
C17 C16 H16A 109.8 . .
C17 C16 H16B 109.8 . .
N1 C17 C16 113.7(8) . .
N1 C17 H17A 108.8 . .
N1 C17 H17B 108.8 . .
C16 C17 H17A 108.8 . .
C16 C17 H17B 108.8 . .
H17A C17 H17B 107.7 . .
H2A O2 H2B 104.6 . .

loop_
_geom_bond_atom_site_label_1
_geom_bond_atom_site_label_2
_geom_bond_distance
_geom_bond_site_symmetry_2
N1 H1 0.81(8) .
N1 C6 1.475(11) .
N1 C13 1.512(11) .
N1 C17 1.482(10) .
O1 C4 1.431(11) .
O1 C1A 1.400(12) .
O1 C1B 1.398(13) .
C4 H4A 0.9900 .
C4 H4B 0.9900 .
C4 C5 1.482(13) .
C5 H5A 0.9900 .
C5 H5B 0.9900 .
C5 C6 1.480(12) .
C6 H6A 0.9900 .
C6 H6B 0.9900 .
C1A H1AA 0.9900 .
C1A H1AB 0.9900 .
C1A C2A 1.607(15) .
C2A H2AA 0.9900 .
C2A H2AB 0.9900 .
C2A C3A 1.479(15) .
C3A H3AA 0.9900 .
C3A H3AB 0.9900 .
C3A C7A 1.513(12) .
Br1A C10A 1.868(7) .
C7A C8A 1.3900 .
C7A C12A 1.3900 .
C8A H8A 0.9500 .
C8A C9A 1.3900 .
C9A H9A 0.9500 .
C9A C10A 1.3900 .
C10A C11A 1.3900 .
C11A H11A 0.9500 .
C11A C12A 1.3900 .
C12A H12A 0.9500 .
C1B H1BA 0.9900 .
C1B H1BB 0.9900 .
C1B C2B 1.607(15) .
C2B H2BA 0.9900 .
C2B H2BB 0.9900 .
C2B C3B 1.480(15) .
C3B H3BA 0.9900 .
C3B H3BB 0.9900 .
C3B C7B 1.516(12) .
Br1B C10B 1.930(11) .
C7B C8B 1.3900 .
C7B C12B 1.3900 .
C8B H8B 0.9500 .
C8B C9B 1.3900 .
C9B H9B 0.9500 .
C9B C10B 1.3900 .
C10B C11B 1.3900 .
C11B H11B 0.9500 .
C11B C12B 1.3900 .
C12B H12B 0.9500 .
C13 H13A 0.9900 .
C13 H13B 0.9900 .
C13 C14 1.537(17) .
C14 H14A 0.9900 .
C14 H14B 0.9900 .
C14 C15 1.52(2) .
C15 H15A 0.9900 .
C15 H15B 0.9900 .
C15 C16 1.494(17) .
C16 H16A 0.9900 .
C16 H16B 0.9900 .
C16 C17 1.496(12) .
C17 H17A 0.9900 .
C17 H17B 0.9900 .
O2 H2A 0.8657 .
O2 H2B 0.8699 .

loop_
_geom_hbond_atom_site_label_D
_geom_hbond_atom_site_label_H
_geom_hbond_atom_site_label_A
_geom_hbond_distance_DH
_geom_hbond_distance_HA
_geom_hbond_distance_DA
_geom_hbond_angle_DHA
_geom_hbond_site_symmetry_A
_geom_hbond_publ_flag
N1 H1 Cl2 0.81(8) 2.29(8) 3.083(5) 169(7) . yes
O2 H2A Br1B 0.87 2.86 3.385(19) 120.5 2_657 yes
O2 H2B O1 0.87 2.09 2.885(19) 151.8 . yes

loop_
_geom_torsion_atom_site_label_1
_geom_torsion_atom_site_label_2
_geom_torsion_atom_site_label_3
_geom_torsion_atom_site_label_4
_geom_torsion
_geom_torsion_site_symmetry_1
_geom_torsion_site_symmetry_2
_geom_torsion_site_symmetry_3
_geom_torsion_site_symmetry_4
N1 C13 C14 C15 -54.3(9) . . . .
O1 C4 C5 C6 -65.5(13) . . . .
O1 C1A C2A C3A -171.0(12) . . . .
O1 C1B C2B C3B -94(2) . . . .
C4 O1 C1A C2A 160.8(10) . . . .
C4 O1 C1B C2B -164.0(16) . . . .
C4 C5 C6 N1 -171.0(9) . . . .
C6 N1 C13 C14 -179.4(8) . . . .
C6 N1 C17 C16 179.7(6) . . . .
C1A O1 C4 C5 162.5(11) . . . .
C1A C2A C3A C7A -176.4(13) . . . .
C2A C3A C7A C8A -175.0(10) . . . .
C2A C3A C7A C12A 13.2(17) . . . .
C3A C7A C8A C9A -172.2(11) . . . .
C3A C7A C12A C11A 171.3(12) . . . .
Br1A C10A C11A C12A -177.4(11) . . . .
C7A C8A C9A C10A 0.0 . . . .
C8A C7A C12A C11A 0.0 . . . .
C8A C9A C10A Br1A 177.5(10) . . . .
C8A C9A C10A C11A 0.0 . . . .
C9A C10A C11A C12A 0.0 . . . .
C10A C11A C12A C7A 0.0 . . . .
C12A C7A C8A C9A 0.0 . . . .
C1B O1 C4 C5 178.2(14) . . . .
C1B C2B C3B C7B -173.9(15) . . . .
C2B C3B C7B C8B 72.7(19) . . . .
C2B C3B C7B C12B -102.7(19) . . . .
C3B C7B C8B C9B -175.6(15) . . . .
C3B C7B C12B C11B 175.2(17) . . . .
Br1B C10B C11B C12B 179.0(15) . . . .
C7B C8B C9B C10B 0.0 . . . .
C8B C7B C12B C11B 0.0 . . . .
C8B C9B C10B Br1B -178.9(15) . . . .
C8B C9B C10B C11B 0.0 . . . .
C9B C10B C11B C12B 0.0 . . . .
C10B C11B C12B C7B 0.0 . . . .
C12B C7B C8B C9B 0.0 . . . .
C13 N1 C6 C5 161.5(8) . . . .
C13 N1 C17 C16 -56.7(7) . . . .
C13 C14 C15 C16 56.2(10) . . . .
C14 C15 C16 C17 -55.4(11) . . . .
C15 C16 C17 N1 56.2(9) . . . .
C17 N1 C6 C5 -73.3(9) . . . .
C17 N1 C13 C14 54.2(9) . . . .

loop_
_twin_individual_id
_twin_individual_mass_fraction_refined
1 0.86(6)
2 0.14(6)

_cod_database_fobs_code 4519489
